data_7151170
loop_
_publ_author_name
'Eberhardt, Luc'
'Armspach, Dominique'
'Matt, Dominique'
'Oswald, Beno\^it'
'Toupet, Loic'

_publ_section_title
;
 Efficient asymmetric hydrogenation of olefins with hydrazine-derived
 diphosphoramidites.
;
_journal_issue 20
_journal_name_full 'Organic &amp; biomolecular chemistry'
_journal_page_first 3340
_journal_page_last 3346
_journal_paper_doi 10.1039/b710576b
_journal_volume 5
_journal_year 2007
_chemical_formula_sum 'C42 H34 Cl2 N2 O6 P2 Pt'
_chemical_formula_weight 990.64
_chemical_name_systematic
;
?
;
_space_group_IT_number 19
_symmetry_cell_setting orthorhombic
_symmetry_space_group_name_Hall 'P 2ac 2ab'
_symmetry_space_group_name_H-M 'P 21 21 21'
_atom_sites_solution_hydrogens geom
_atom_sites_solution_primary direct
_atom_sites_solution_secondary difmap
_audit_creation_method SHELXL-97
_audit_update_record
;
2007-07-10 # Formatted by publCIF
;
_cell_angle_alpha 90.00
_cell_angle_beta 90.00
_cell_angle_gamma 90.00
_cell_formula_units_Z 4
_cell_length_a 11.1024(4)
_cell_length_b 13.8168(5)
_cell_length_c 26.9261(9)
_cell_measurement_temperature 295(2)
_cell_volume 4130.5(3)
_computing_cell_refinement 'CrysAlis RED, Oxford Diffraction Ltd.,Version 1.171.26'
_computing_data_collection 'CrysAlis CCD, Oxford Diffraction Ltd.,Version 1.171.26'
_computing_data_reduction 'CrysAlis RED, Oxford Diffraction Ltd.,Version 1.171.26'
_computing_molecular_graphics 'PLATON_(Spek, 1998)'
_computing_publication_material 'SHELXL-97 (Sheldrick, 1997)'
_computing_structure_refinement 'SHELXL-97 (Sheldrick, 1997)'
_computing_structure_solution 'SIR-97_(Altomare & al., 1998)'
_diffrn_ambient_temperature 293(2)
_diffrn_detector_area_resol_mean 19.64
_diffrn_measured_fraction_theta_full 0.996
_diffrn_measured_fraction_theta_max 0.996
_diffrn_measurement_device_type 'CCD Saphire 3 Xcalibur'
_diffrn_measurement_method 'omega scan'
_diffrn_radiation_monochromator graphite
_diffrn_radiation_source 'fine-focus sealed tube'
_diffrn_radiation_type MoK\a
_diffrn_radiation_wavelength 0.71069
_diffrn_reflns_av_R_equivalents 0.0964
_diffrn_reflns_av_sigmaI/netI 0.0729
_diffrn_reflns_limit_h_max 14
_diffrn_reflns_limit_h_min -11
_diffrn_reflns_limit_k_max 16
_diffrn_reflns_limit_k_min -17
_diffrn_reflns_limit_l_max 34
_diffrn_reflns_limit_l_min -34
_diffrn_reflns_number 30171
_diffrn_reflns_theta_full 27.00
_diffrn_reflns_theta_max 27.00
_diffrn_reflns_theta_min 2.71
_exptl_absorpt_coefficient_mu 3.652
_exptl_absorpt_correction_type none
_exptl_crystal_colour colourless
_exptl_crystal_density_diffrn 1.593
_exptl_crystal_density_method 'not measured'
_exptl_crystal_description prism
_exptl_crystal_F_000 1960
_exptl_crystal_size_max 0.25
_exptl_crystal_size_mid 0.22
_exptl_crystal_size_min 0.22
_refine_diff_density_max 2.350
_refine_diff_density_min -1.154
_refine_diff_density_rms 0.153
_refine_ls_abs_structure_details 'Flack H D (1983), Acta Cryst. A39, 876-881'
_refine_ls_abs_structure_Flack -0.005(7)
_refine_ls_extinction_method none
_refine_ls_goodness_of_fit_ref 1.030
_refine_ls_hydrogen_treatment constr
_refine_ls_matrix_type full
_refine_ls_number_parameters 496
_refine_ls_number_reflns 8967
_refine_ls_number_restraints 0
_refine_ls_restrained_S_all 1.030
_refine_ls_R_factor_all 0.0510
_refine_ls_R_factor_gt 0.0422
_refine_ls_shift/su_max 0.058
_refine_ls_shift/su_mean 0.003
_refine_ls_structure_factor_coef Fsqd
_refine_ls_weighting_details 'calc w=1/[\s^2^(Fo^2^)+(0.0690P)^2^+0.0000P] where P=(Fo^2^+2Fc^2^)/3'
_refine_ls_weighting_scheme calc
_refine_ls_wR_factor_gt 0.1143
_refine_ls_wR_factor_ref 0.1181
_reflns_number_gt 7755
_reflns_number_total 8967
_reflns_threshold_expression >2sigma(I)
_cod_data_source_file b710576b.txt
_cod_data_source_block dnpdmh
_cod_depositor_comments
;
The following automatic conversions were performed:
'_symmetry_cell_setting' value 'Orthorhombic' changed to 'orthorhombic'
according to '/home/saulius/struct/CIF-dictionaries/cif_core.dic'
dictionary named 'cif_core.dic' version 2.4.1 from 2010-06-29.

Automatic conversion script
Id: cif_fix_enum 1527 2010-12-29 10:47:43Z saulius 
;
_cod_original_sg_symbol_H-M P212121
_cod_database_code 7151170

loop_
_symmetry_equiv_pos_as_xyz
'x, y, z'
'-x+1/2, -y, z+1/2'
'x+1/2, -y+1/2, -z'
'-x, y+1/2, -z+1/2'

loop_
_atom_site_label
_atom_site_type_symbol
_atom_site_fract_x
_atom_site_fract_y
_atom_site_fract_z
_atom_site_U_iso_or_equiv
_atom_site_adp_type
_atom_site_occupancy
_atom_site_symmetry_multiplicity
_atom_site_calc_flag
_atom_site_refinement_flags
_atom_site_disorder_assembly
_atom_site_disorder_group
O51 O 0.9176(5) 0.5370(7) 0.0584(3) 0.104(3) Uani 1 1 d . . .
O52 O 0.7295(6) 0.4248(5) 0.0121(3) 0.0744(19) Uani 1 1 d . . .
Pt1 Pt 0.83635(2) 0.140220(18) 0.121692(9) 0.03608(9) Uani 1 1 d . . .
Cl1 Cl 1.01681(15) 0.08619(15) 0.08676(8) 0.0543(5) Uani 1 1 d . . .
Cl2 Cl 0.93366(18) 0.18472(16) 0.19502(7) 0.0547(5) Uani 1 1 d . . .
P1 P 0.74053(15) 0.09254(13) 0.05569(7) 0.0360(4) Uani 1 1 d . . .
P2 P 0.66206(16) 0.19939(13) 0.14382(7) 0.0401(4) Uani 1 1 d . . .
N1 N 0.5930(5) 0.1103(5) 0.0623(3) 0.0473(16) Uani 1 1 d . . .
N2 N 0.5726(5) 0.1941(5) 0.0945(3) 0.0513(16) Uani 1 1 d . . .
O1 O 0.7866(4) 0.1439(3) 0.00760(17) 0.0375(10) Uani 1 1 d . . .
O2 O 0.7361(5) -0.0187(4) 0.0416(2) 0.0466(12) Uani 1 1 d . . .
O3 O 0.6471(5) 0.3114(4) 0.15691(19) 0.0490(12) Uani 1 1 d . . .
O4 O 0.6037(4) 0.1458(4) 0.19030(19) 0.0429(11) Uani 1 1 d . . .
C1 C 0.7408(6) 0.1167(5) -0.0402(3) 0.0343(14) Uani 1 1 d . . .
C2 C 0.6741(6) 0.1880(5) -0.0652(3) 0.0438(16) Uani 1 1 d . . .
H2 H 0.6568 0.2467 -0.0500 0.053 Uiso 1 1 calc R . .
C3 C 0.6354(6) 0.1691(5) -0.1122(3) 0.0485(18) Uani 1 1 d . . .
H3 H 0.5968 0.2170 -0.1306 0.058 Uiso 1 1 calc R . .
C4 C 0.6542(6) 0.0766(6) -0.1328(3) 0.0472(16) Uani 1 1 d . . .
C5 C 0.6063(8) 0.0548(7) -0.1801(4) 0.065(2) Uani 1 1 d . . .
H5 H 0.5631 0.1021 -0.1970 0.078 Uiso 1 1 calc R . .
C6 C 0.6214(11) -0.0325(9) -0.2013(5) 0.106(5) Uani 1 1 d . . .
H6 H 0.5977 -0.0437 -0.2339 0.127 Uiso 1 1 calc R . .
C7 C 0.6736(9) -0.1053(8) -0.1730(4) 0.088(4) Uani 1 1 d . . .
H7 H 0.6749 -0.1680 -0.1855 0.106 Uiso 1 1 calc R . .
C8 C 0.7234(7) -0.0877(7) -0.1269(4) 0.068(3) Uani 1 1 d . . .
H8 H 0.7616 -0.1373 -0.1097 0.082 Uiso 1 1 calc R . .
C9 C 0.7162(6) 0.0052(5) -0.1061(3) 0.0415(17) Uani 1 1 d . . .
C10 C 0.7688(6) 0.0286(5) -0.0594(3) 0.0396(16) Uani 1 1 d . . .
C11 C 0.8505(6) -0.0388(5) -0.0329(3) 0.0429(16) Uani 1 1 d . . .
C12 C 0.9543(6) -0.0816(6) -0.0585(3) 0.053(2) Uani 1 1 d . . .
C13 C 0.9943(7) -0.0536(7) -0.1055(4) 0.066(2) Uani 1 1 d . . .
H13 H 0.9570 -0.0026 -0.1220 0.080 Uiso 1 1 calc R . .
C14 C 1.0863(8) -0.1005(8) -0.1267(5) 0.088(3) Uani 1 1 d . . .
H14 H 1.1108 -0.0844 -0.1587 0.105 Uiso 1 1 calc R . .
C15 C 1.1467(10) -0.1755(10) -0.0998(7) 0.109(5) Uani 1 1 d . . .
H15 H 1.2084 -0.2093 -0.1155 0.131 Uiso 1 1 calc R . .
C16 C 1.1187(10) -0.1984(10) -0.0539(6) 0.095(4) Uani 1 1 d . . .
H16 H 1.1630 -0.2444 -0.0365 0.114 Uiso 1 1 calc R . .
C17 C 1.0222(7) -0.1527(7) -0.0322(5) 0.070(3) Uani 1 1 d . . .
C18 C 0.9888(9) -0.1788(7) 0.0193(5) 0.080(3) Uani 1 1 d . . .
H18 H 1.0309 -0.2271 0.0360 0.096 Uiso 1 1 calc R . .
C19 C 0.8973(8) -0.1325(6) 0.0421(4) 0.060(2) Uani 1 1 d . . .
H19 H 0.8786 -0.1474 0.0748 0.072 Uiso 1 1 calc R . .
C20 C 0.8300(7) -0.0621(5) 0.0169(3) 0.0496(19) Uani 1 1 d . . .
C21 C 0.5080(8) 0.0312(7) 0.0751(4) 0.068(3) Uani 1 1 d . . .
H21A H 0.5226 -0.0234 0.0539 0.102 Uiso 1 1 calc R . .
H21B H 0.4267 0.0533 0.0706 0.102 Uiso 1 1 calc R . .
H21C H 0.5196 0.0126 0.1091 0.102 Uiso 1 1 calc R . .
C22 C 0.4785(9) 0.2621(8) 0.0797(5) 0.090(4) Uani 1 1 d . . .
H22A H 0.4738 0.3136 0.1036 0.136 Uiso 1 1 calc R . .
H22B H 0.4026 0.2290 0.0782 0.136 Uiso 1 1 calc R . .
H22C H 0.4974 0.2885 0.0477 0.136 Uiso 1 1 calc R . .
C23 C 0.6815(6) 0.3435(5) 0.2040(3) 0.0481(18) Uani 1 1 d . . .
C24 C 0.7877(7) 0.3991(6) 0.2067(4) 0.059(2) Uani 1 1 d . . .
H24 H 0.8296 0.4157 0.1780 0.071 Uiso 1 1 calc R . .
C25 C 0.8275(7) 0.4278(6) 0.2518(3) 0.058(2) Uani 1 1 d . . .
H25 H 0.8953 0.4672 0.2539 0.070 Uiso 1 1 calc R . .
C26 C 0.7681(6) 0.3993(5) 0.2963(3) 0.049(2) Uani 1 1 d . . .
C27 C 0.8123(7) 0.4238(7) 0.3434(4) 0.062(2) Uani 1 1 d . . .
H27 H 0.8824 0.4604 0.3456 0.075 Uiso 1 1 calc R . .
C28 C 0.7570(8) 0.3963(7) 0.3858(4) 0.067(3) Uani 1 1 d . . .
H28 H 0.7872 0.4152 0.4165 0.080 Uiso 1 1 calc R . .
C29 C 0.6524(7) 0.3385(6) 0.3827(3) 0.059(2) Uani 1 1 d . . .
H29 H 0.6147 0.3178 0.4116 0.071 Uiso 1 1 calc R . .
C30 C 0.6067(7) 0.3129(6) 0.3384(3) 0.053(2) Uani 1 1 d . . .
H30 H 0.5381 0.2743 0.3373 0.063 Uiso 1 1 calc R . .
C31 C 0.6604(6) 0.3434(5) 0.2933(3) 0.0467(17) Uani 1 1 d . . .
C32 C 0.6128(6) 0.3198(5) 0.2452(3) 0.0445(18) Uani 1 1 d . . .
C33 C 0.4986(6) 0.2651(5) 0.2389(3) 0.0453(17) Uani 1 1 d . . .
C34 C 0.3846(6) 0.2986(6) 0.2591(3) 0.0463(18) Uani 1 1 d . . .
C35 C 0.3744(7) 0.3897(7) 0.2834(4) 0.065(3) Uani 1 1 d . . .
H35 H 0.4407 0.4307 0.2846 0.078 Uiso 1 1 calc R . .
C36 C 0.2688(7) 0.4178(8) 0.3049(4) 0.070(3) Uani 1 1 d . . .
H36 H 0.2629 0.4777 0.3204 0.084 Uiso 1 1 calc R . .
C37 C 0.1663(7) 0.3535(7) 0.3032(4) 0.065(2) Uani 1 1 d . . .
H37 H 0.0960 0.3702 0.3200 0.078 Uiso 1 1 calc R . .
C38 C 0.1714(7) 0.2707(7) 0.2780(3) 0.060(2) Uani 1 1 d . . .
H38 H 0.1035 0.2316 0.2759 0.071 Uiso 1 1 calc R . .
C39 C 0.2827(6) 0.2410(6) 0.2537(3) 0.0486(19) Uani 1 1 d . . .
C40 C 0.2887(7) 0.1521(6) 0.2251(3) 0.054(2) Uani 1 1 d . . .
H40 H 0.2208 0.1133 0.2217 0.065 Uiso 1 1 calc R . .
C41 C 0.3918(7) 0.1266(5) 0.2038(3) 0.0488(19) Uani 1 1 d . . .
H41 H 0.3943 0.0718 0.1837 0.059 Uiso 1 1 calc R . .
C42 C 0.4959(7) 0.1805(5) 0.2109(3) 0.0436(16) Uani 1 1 d . . .

loop_
_atom_site_aniso_label
_atom_site_aniso_U_11
_atom_site_aniso_U_22
_atom_site_aniso_U_33
_atom_site_aniso_U_23
_atom_site_aniso_U_13
_atom_site_aniso_U_12
O51 0.034(3) 0.173(8) 0.104(6) -0.085(6) -0.013(3) -0.003(4)
O52 0.077(4) 0.075(4) 0.071(5) -0.022(4) 0.005(3) -0.011(4)
Pt1 0.03390(12) 0.03855(13) 0.03579(15) 0.00574(11) -0.00621(11) -0.00234(10)
Cl1 0.0381(8) 0.0537(11) 0.0711(14) -0.0030(10) -0.0041(9) 0.0073(8)
Cl2 0.0572(10) 0.0680(12) 0.0391(11) 0.0074(10) -0.0149(9) -0.0169(9)
P1 0.0365(8) 0.0345(9) 0.0369(11) 0.0023(8) -0.0068(7) -0.0015(7)
P2 0.0372(7) 0.0404(9) 0.0428(10) -0.0011(7) -0.0018(8) -0.0023(8)
N1 0.039(3) 0.055(4) 0.048(4) -0.009(3) -0.012(3) 0.002(3)
N2 0.041(3) 0.058(4) 0.056(4) -0.003(3) -0.009(3) 0.010(3)
O1 0.047(2) 0.031(2) 0.034(3) 0.000(2) -0.0043(19) -0.003(2)
O2 0.057(3) 0.035(3) 0.047(3) 0.005(2) -0.004(3) -0.005(2)
O3 0.060(3) 0.037(3) 0.051(3) -0.004(2) 0.005(3) -0.003(2)
O4 0.042(2) 0.033(2) 0.054(3) 0.000(3) 0.002(2) 0.002(2)
C1 0.040(3) 0.031(3) 0.031(4) 0.000(3) -0.005(3) -0.001(2)
C2 0.047(4) 0.040(4) 0.044(4) -0.004(3) -0.006(3) 0.005(3)
C3 0.051(4) 0.046(4) 0.049(5) 0.000(3) -0.005(3) 0.001(3)
C4 0.047(3) 0.056(4) 0.039(4) -0.007(3) -0.009(3) 0.007(3)
C5 0.070(5) 0.070(6) 0.056(6) -0.011(5) -0.018(4) 0.014(4)
C6 0.108(9) 0.099(9) 0.111(10) -0.063(8) -0.049(8) 0.039(7)
C7 0.080(6) 0.098(8) 0.087(7) -0.060(6) -0.041(6) 0.043(6)
C8 0.057(4) 0.064(5) 0.083(7) -0.024(6) -0.019(5) 0.024(4)
C9 0.040(3) 0.037(4) 0.047(5) -0.010(3) -0.007(3) 0.001(3)
C10 0.038(3) 0.032(4) 0.049(5) -0.001(3) -0.004(3) 0.004(3)
C11 0.040(4) 0.037(4) 0.051(5) -0.008(3) -0.011(3) 0.002(3)
C12 0.041(4) 0.042(4) 0.076(6) -0.019(4) -0.017(4) 0.010(3)
C13 0.053(4) 0.080(6) 0.066(6) -0.020(5) 0.007(5) 0.001(4)
C14 0.058(5) 0.097(8) 0.108(9) -0.028(7) 0.012(6) 0.007(5)
C15 0.054(6) 0.095(8) 0.177(15) -0.052(10) -0.017(8) 0.027(5)
C16 0.064(6) 0.108(10) 0.112(11) -0.019(9) -0.005(7) 0.034(6)
C17 0.049(4) 0.057(5) 0.104(8) -0.008(5) -0.024(5) 0.016(4)
C18 0.076(6) 0.052(5) 0.111(9) 0.002(6) -0.050(6) 0.023(5)
C19 0.080(5) 0.035(4) 0.064(6) 0.008(4) -0.022(5) 0.006(4)
C20 0.046(4) 0.030(3) 0.073(6) 0.001(3) -0.017(4) 0.002(3)
C21 0.057(5) 0.067(6) 0.081(7) -0.018(5) 0.001(5) -0.020(4)
C22 0.079(7) 0.077(7) 0.115(9) 0.008(6) -0.043(7) 0.028(6)
C23 0.046(4) 0.034(4) 0.064(5) -0.001(3) -0.001(4) 0.000(3)
C24 0.047(4) 0.048(5) 0.081(7) 0.000(5) 0.008(4) -0.005(3)
C25 0.045(4) 0.055(5) 0.074(6) -0.009(4) 0.000(4) -0.010(4)
C26 0.033(3) 0.039(4) 0.074(6) -0.016(4) -0.007(4) 0.003(3)
C27 0.045(4) 0.064(5) 0.079(7) -0.028(5) -0.011(4) 0.004(4)
C28 0.067(5) 0.067(6) 0.066(7) -0.023(5) -0.020(5) 0.016(4)
C29 0.059(4) 0.060(5) 0.059(6) -0.011(4) -0.008(5) 0.009(3)
C30 0.050(4) 0.045(4) 0.063(6) -0.016(4) -0.010(4) 0.003(3)
C31 0.039(3) 0.041(4) 0.061(5) -0.016(3) -0.001(4) 0.001(3)
C32 0.037(3) 0.038(4) 0.058(5) -0.012(4) 0.000(3) 0.000(3)
C33 0.038(3) 0.043(4) 0.055(5) -0.011(3) 0.005(3) -0.004(3)
C34 0.041(3) 0.043(4) 0.056(5) -0.012(4) -0.004(3) 0.003(3)
C35 0.042(4) 0.059(5) 0.095(7) -0.029(5) -0.010(4) 0.002(4)
C36 0.050(5) 0.072(6) 0.089(8) -0.041(6) -0.016(5) 0.014(4)
C37 0.043(4) 0.079(6) 0.073(6) -0.016(5) -0.005(4) 0.019(5)
C38 0.035(3) 0.079(6) 0.065(6) -0.009(5) -0.015(4) 0.000(4)
C39 0.039(3) 0.057(5) 0.051(5) -0.010(4) -0.003(3) -0.004(3)
C40 0.045(3) 0.051(5) 0.067(6) -0.016(4) 0.005(4) -0.018(3)
C41 0.055(4) 0.035(4) 0.056(5) -0.012(4) 0.010(4) -0.010(3)
C42 0.044(3) 0.035(3) 0.052(4) -0.008(3) 0.001(3) -0.007(3)

loop_
_atom_type_symbol
_atom_type_description
_atom_type_scat_dispersion_real
_atom_type_scat_dispersion_imag
_atom_type_scat_source
C C 0.0033 0.0016 'International Tables Vol C Tables 4.2.6.8 and 6.1.1.4'
H H 0.0000 0.0000 'International Tables Vol C Tables 4.2.6.8 and 6.1.1.4'
N N 0.0061 0.0033 'International Tables Vol C Tables 4.2.6.8 and 6.1.1.4'
O O 0.0106 0.0060 'International Tables Vol C Tables 4.2.6.8 and 6.1.1.4'
P P 0.1023 0.0942 'International Tables Vol C Tables 4.2.6.8 and 6.1.1.4'
Cl Cl 0.1484 0.1585 'International Tables Vol C Tables 4.2.6.8 and 6.1.1.4'
Pt Pt -1.7033 8.3905 'International Tables Vol C Tables 4.2.6.8 and 6.1.1.4'

loop_
_geom_angle_atom_site_label_1
_geom_angle_atom_site_label_2
_geom_angle_atom_site_label_3
_geom_angle
_geom_angle_site_symmetry_1
_geom_angle_site_symmetry_3
_geom_angle_publ_flag
P1 Pt1 P2 84.42(7) . . ?
P1 Pt1 Cl2 176.82(7) . . ?
P2 Pt1 Cl2 94.63(7) . . ?
P1 Pt1 Cl1 89.64(7) . . ?
P2 Pt1 Cl1 171.76(7) . . ?
Cl2 Pt1 Cl1 91.60(7) . . ?
O1 P1 O2 104.6(3) . . ?
O1 P1 N1 110.1(3) . . ?
O2 P1 N1 97.9(3) . . ?
O1 P1 Pt1 112.32(18) . . ?
O2 P1 Pt1 120.3(2) . . ?
N1 P1 Pt1 110.4(3) . . ?
O3 P2 O4 103.6(3) . . ?
O3 P2 N2 99.0(3) . . ?
O4 P2 N2 111.4(3) . . ?
O3 P2 Pt1 121.0(2) . . ?
O4 P2 Pt1 113.66(19) . . ?
N2 P2 Pt1 107.2(2) . . ?
N2 N1 C21 110.3(6) . . ?
N2 N1 P1 109.4(4) . . ?
C21 N1 P1 122.8(6) . . ?
N1 N2 C22 117.3(7) . . ?
N1 N2 P2 114.6(4) . . ?
C22 N2 P2 128.1(7) . . ?
C1 O1 P1 120.6(4) . . ?
C20 O2 P1 121.1(5) . . ?
C23 O3 P2 118.7(5) . . ?
C42 O4 P2 120.0(5) . . ?
C10 C1 C2 124.5(7) . . ?
C10 C1 O1 119.7(6) . . ?
C2 C1 O1 115.7(6) . . ?
C3 C2 C1 118.6(7) . . ?
C3 C2 H2 120.7 . . ?
C1 C2 H2 120.7 . . ?
C2 C3 C4 119.5(7) . . ?
C2 C3 H3 120.3 . . ?
C4 C3 H3 120.3 . . ?
C9 C4 C5 119.8(7) . . ?
C9 C4 C3 120.6(7) . . ?
C5 C4 C3 119.5(7) . . ?
C6 C5 C4 121.8(10) . . ?
C6 C5 H5 119.1 . . ?
C4 C5 H5 119.1 . . ?
C5 C6 C7 117.9(10) . . ?
C5 C6 H6 121.0 . . ?
C7 C6 H6 121.0 . . ?
C6 C7 C8 122.2(9) . . ?
C6 C7 H7 118.9 . . ?
C8 C7 H7 118.9 . . ?
C7 C8 C9 119.9(9) . . ?
C7 C8 H8 120.1 . . ?
C9 C8 H8 120.1 . . ?
C8 C9 C4 117.8(7) . . ?
C8 C9 C10 122.5(7) . . ?
C4 C9 C10 119.6(6) . . ?
C1 C10 C9 116.5(6) . . ?
C1 C10 C11 121.3(7) . . ?
C9 C10 C11 122.2(6) . . ?
C20 C11 C12 119.0(7) . . ?
C20 C11 C10 120.4(7) . . ?
C12 C11 C10 120.6(7) . . ?
C13 C12 C17 118.2(8) . . ?
C13 C12 C11 124.3(7) . . ?
C17 C12 C11 117.5(9) . . ?
C14 C13 C12 119.8(10) . . ?
C14 C13 H13 120.1 . . ?
C12 C13 H13 120.1 . . ?
C13 C14 C15 119.5(13) . . ?
C13 C14 H14 120.3 . . ?
C15 C14 H14 120.3 . . ?
C16 C15 C14 122.7(12) . . ?
C16 C15 H15 118.7 . . ?
C14 C15 H15 118.7 . . ?
C15 C16 C17 118.3(12) . . ?
C15 C16 H16 120.9 . . ?
C17 C16 H16 120.9 . . ?
C16 C17 C12 121.3(12) . . ?
C16 C17 C18 118.8(10) . . ?
C12 C17 C18 120.0(8) . . ?
C19 C18 C17 120.0(8) . . ?
C19 C18 H18 120.0 . . ?
C17 C18 H18 120.0 . . ?
C18 C19 C20 120.8(9) . . ?
C18 C19 H19 119.6 . . ?
C20 C19 H19 119.6 . . ?
O2 C20 C11 119.2(6) . . ?
O2 C20 C19 118.2(8) . . ?
C11 C20 C19 122.4(8) . . ?
N1 C21 H21A 109.5 . . ?
N1 C21 H21B 109.5 . . ?
H21A C21 H21B 109.5 . . ?
N1 C21 H21C 109.5 . . ?
H21A C21 H21C 109.5 . . ?
H21B C21 H21C 109.5 . . ?
N2 C22 H22A 109.5 . . ?
N2 C22 H22B 109.5 . . ?
H22A C22 H22B 109.5 . . ?
N2 C22 H22C 109.5 . . ?
H22A C22 H22C 109.5 . . ?
H22B C22 H22C 109.5 . . ?
C32 C23 O3 120.1(6) . . ?
C32 C23 C24 123.2(8) . . ?
O3 C23 C24 116.7(8) . . ?
C25 C24 C23 118.7(8) . . ?
C25 C24 H24 120.7 . . ?
C23 C24 H24 120.7 . . ?
C24 C25 C26 121.5(7) . . ?
C24 C25 H25 119.2 . . ?
C26 C25 H25 119.2 . . ?
C27 C26 C25 122.2(7) . . ?
C27 C26 C31 118.3(8) . . ?
C25 C26 C31 119.5(7) . . ?
C28 C27 C26 122.5(8) . . ?
C28 C27 H27 118.7 . . ?
C26 C27 H27 118.7 . . ?
C27 C28 C29 118.9(8) . . ?
C27 C28 H28 120.5 . . ?
C29 C28 H28 120.5 . . ?
C30 C29 C28 120.8(9) . . ?
C30 C29 H29 119.6 . . ?
C28 C29 H29 119.6 . . ?
C29 C30 C31 121.6(8) . . ?
C29 C30 H30 119.2 . . ?
C31 C30 H30 119.2 . . ?
C30 C31 C26 117.8(7) . . ?
C30 C31 C32 123.4(7) . . ?
C26 C31 C32 118.8(7) . . ?
C23 C32 C31 117.8(6) . . ?
C23 C32 C33 120.0(7) . . ?
C31 C32 C33 122.0(7) . . ?
C42 C33 C34 116.8(6) . . ?
C42 C33 C32 120.5(6) . . ?
C34 C33 C32 122.7(6) . . ?
C39 C34 C35 119.3(7) . . ?
C39 C34 C33 119.2(7) . . ?
C35 C34 C33 121.5(7) . . ?
C36 C35 C34 121.1(8) . . ?
C36 C35 H35 119.5 . . ?
C34 C35 H35 119.5 . . ?
C35 C36 C37 119.3(8) . . ?
C35 C36 H36 120.4 . . ?
C37 C36 H36 120.4 . . ?
C38 C37 C36 120.7(8) . . ?
C38 C37 H37 119.7 . . ?
C36 C37 H37 119.7 . . ?
C37 C38 C39 120.5(8) . . ?
C37 C38 H38 119.7 . . ?
C39 C38 H38 119.7 . . ?
C34 C39 C40 120.2(7) . . ?
C34 C39 C38 118.7(7) . . ?
C40 C39 C38 121.1(7) . . ?
C41 C40 C39 119.6(7) . . ?
C41 C40 H40 120.2 . . ?
C39 C40 H40 120.2 . . ?
C40 C41 C42 121.0(7) . . ?
C40 C41 H41 119.5 . . ?
C42 C41 H41 119.5 . . ?
C41 C42 C33 123.0(7) . . ?
C41 C42 O4 118.1(6) . . ?
C33 C42 O4 118.9(6) . . ?

loop_
_geom_bond_atom_site_label_1
_geom_bond_atom_site_label_2
_geom_bond_distance
_geom_bond_site_symmetry_2
_geom_bond_publ_flag
Pt1 P1 2.1736(18) . ?
Pt1 P2 2.1835(18) . ?
Pt1 Cl2 2.3332(19) . ?
Pt1 Cl1 2.3357(18) . ?
P1 O1 1.563(5) . ?
P1 O2 1.583(5) . ?
P1 N1 1.666(6) . ?
P2 O3 1.597(5) . ?
P2 O4 1.592(5) . ?
P2 N2 1.660(7) . ?
N1 N2 1.464(9) . ?
N1 C21 1.485(10) . ?
N2 C22 1.460(10) . ?
O1 C1 1.434(8) . ?
O2 C20 1.374(10) . ?
O3 C23 1.396(9) . ?
O4 C42 1.404(9) . ?
C1 C10 1.359(9) . ?
C1 C2 1.403(9) . ?
C2 C3 1.363(10) . ?
C2 H2 0.9300 . ?
C3 C4 1.409(11) . ?
C3 H3 0.9300 . ?
C4 C9 1.403(10) . ?
C4 C5 1.412(11) . ?
C5 C6 1.345(14) . ?
C5 H5 0.9300 . ?
C6 C7 1.389(16) . ?
C6 H6 0.9300 . ?
C7 C8 1.381(13) . ?
C7 H7 0.9300 . ?
C8 C9 1.402(11) . ?
C8 H8 0.9300 . ?
C9 C10 1.423(10) . ?
C10 C11 1.483(10) . ?
C11 C20 1.398(11) . ?
C11 C12 1.466(10) . ?
C12 C13 1.396(13) . ?
C12 C17 1.426(12) . ?
C13 C14 1.338(12) . ?
C13 H13 0.9300 . ?
C14 C15 1.432(19) . ?
C14 H14 0.9300 . ?
C15 C16 1.315(19) . ?
C15 H15 0.9300 . ?
C16 C17 1.373(14) . ?
C16 H16 0.9300 . ?
C17 C18 1.481(16) . ?
C18 C19 1.347(14) . ?
C18 H18 0.9300 . ?
C19 C20 1.402(10) . ?
C19 H19 0.9300 . ?
C21 H21A 0.9600 . ?
C21 H21B 0.9600 . ?
C21 H21C 0.9600 . ?
C22 H22A 0.9600 . ?
C22 H22B 0.9600 . ?
C22 H22C 0.9600 . ?
C23 C32 1.385(11) . ?
C23 C24 1.409(11) . ?
C24 C25 1.353(13) . ?
C24 H24 0.9300 . ?
C25 C26 1.422(12) . ?
C25 H25 0.9300 . ?
C26 C27 1.402(12) . ?
C26 C31 1.426(10) . ?
C27 C28 1.349(14) . ?
C27 H27 0.9300 . ?
C28 C29 1.412(12) . ?
C28 H28 0.9300 . ?
C29 C30 1.344(11) . ?
C29 H29 0.9300 . ?
C30 C31 1.415(11) . ?
C30 H30 0.9300 . ?
C31 C32 1.437(11) . ?
C32 C33 1.486(10) . ?
C33 C42 1.391(10) . ?
C33 C34 1.452(10) . ?
C34 C39 1.391(10) . ?
C34 C35 1.422(11) . ?
C35 C36 1.364(12) . ?
C35 H35 0.9300 . ?
C36 C37 1.444(13) . ?
C36 H36 0.9300 . ?
C37 C38 1.331(12) . ?
C37 H37 0.9300 . ?
C38 C39 1.458(11) . ?
C38 H38 0.9300 . ?
C39 C40 1.451(11) . ?
C40 C41 1.328(11) . ?
C40 H40 0.9300 . ?
C41 C42 1.388(10) . ?
C41 H41 0.9300 . ?

loop_
_geom_torsion_atom_site_label_1
_geom_torsion_atom_site_label_2
_geom_torsion_atom_site_label_3
_geom_torsion_atom_site_label_4
_geom_torsion
_geom_torsion_site_symmetry_1
_geom_torsion_site_symmetry_2
_geom_torsion_site_symmetry_3
_geom_torsion_site_symmetry_4
_geom_torsion_publ_flag
P2 Pt1 P1 O1 114.6(2) . . . . ?
Cl2 Pt1 P1 O1 -172.5(14) . . . . ?
Cl1 Pt1 P1 O1 -59.7(2) . . . . ?
P2 Pt1 P1 O2 -121.6(3) . . . . ?
Cl2 Pt1 P1 O2 -48.7(15) . . . . ?
Cl1 Pt1 P1 O2 64.1(3) . . . . ?
P2 Pt1 P1 N1 -8.7(3) . . . . ?
Cl2 Pt1 P1 N1 64.1(15) . . . . ?
Cl1 Pt1 P1 N1 177.0(3) . . . . ?
P1 Pt1 P2 O3 -123.7(3) . . . . ?
Cl2 Pt1 P2 O3 59.3(3) . . . . ?
Cl1 Pt1 P2 O3 -79.6(6) . . . . ?
P1 Pt1 P2 O4 112.0(2) . . . . ?
Cl2 Pt1 P2 O4 -65.0(2) . . . . ?
Cl1 Pt1 P2 O4 156.1(5) . . . . ?
P1 Pt1 P2 N2 -11.5(3) . . . . ?
Cl2 Pt1 P2 N2 171.5(3) . . . . ?
Cl1 Pt1 P2 N2 32.6(6) . . . . ?
O1 P1 N1 N2 -94.4(5) . . . . ?
O2 P1 N1 N2 156.8(5) . . . . ?
Pt1 P1 N1 N2 30.2(5) . . . . ?
O1 P1 N1 C21 134.0(7) . . . . ?
O2 P1 N1 C21 25.2(7) . . . . ?
Pt1 P1 N1 C21 -101.4(7) . . . . ?
C21 N1 N2 C22 -84.7(9) . . . . ?
P1 N1 N2 C22 137.4(7) . . . . ?
C21 N1 N2 P2 95.6(7) . . . . ?
P1 N1 N2 P2 -42.3(6) . . . . ?
O3 P2 N2 N1 160.9(5) . . . . ?
O4 P2 N2 N1 -90.6(5) . . . . ?
Pt1 P2 N2 N1 34.3(6) . . . . ?
O3 P2 N2 C22 -18.8(9) . . . . ?
O4 P2 N2 C22 89.7(9) . . . . ?
Pt1 P2 N2 C22 -145.3(8) . . . . ?
O2 P1 O1 C1 43.1(5) . . . . ?
N1 P1 O1 C1 -61.3(5) . . . . ?
Pt1 P1 O1 C1 175.2(4) . . . . ?
O1 P1 O2 C20 45.4(6) . . . . ?
N1 P1 O2 C20 158.7(6) . . . . ?
Pt1 P1 O2 C20 -82.0(6) . . . . ?
O4 P2 O3 C23 48.3(6) . . . . ?
N2 P2 O3 C23 163.0(5) . . . . ?
Pt1 P2 O3 C23 -80.6(5) . . . . ?
O3 P2 O4 C42 42.1(5) . . . . ?
N2 P2 O4 C42 -63.5(6) . . . . ?
Pt1 P2 O4 C42 175.3(4) . . . . ?
P1 O1 C1 C10 -68.9(7) . . . . ?
P1 O1 C1 C2 114.6(6) . . . . ?
C10 C1 C2 C3 -0.8(11) . . . . ?
O1 C1 C2 C3 175.4(6) . . . . ?
C1 C2 C3 C4 5.3(11) . . . . ?
C2 C3 C4 C9 -2.3(11) . . . . ?
C2 C3 C4 C5 175.3(8) . . . . ?
C9 C4 C5 C6 -2.1(15) . . . . ?
C3 C4 C5 C6 -179.8(10) . . . . ?
C4 C5 C6 C7 7.6(19) . . . . ?
C5 C6 C7 C8 -8.4(19) . . . . ?
C6 C7 C8 C9 3.6(17) . . . . ?
C7 C8 C9 C4 2.0(13) . . . . ?
C7 C8 C9 C10 -178.1(9) . . . . ?
C5 C4 C9 C8 -2.8(12) . . . . ?
C3 C4 C9 C8 174.8(7) . . . . ?
C5 C4 C9 C10 177.3(7) . . . . ?
C3 C4 C9 C10 -5.0(11) . . . . ?
C2 C1 C10 C9 -6.3(10) . . . . ?
O1 C1 C10 C9 177.5(6) . . . . ?
C2 C1 C10 C11 173.4(7) . . . . ?
O1 C1 C10 C11 -2.7(10) . . . . ?
C8 C9 C10 C1 -170.8(7) . . . . ?
C4 C9 C10 C1 9.0(10) . . . . ?
C8 C9 C10 C11 9.5(12) . . . . ?
C4 C9 C10 C11 -170.7(7) . . . . ?
C1 C10 C11 C20 51.4(10) . . . . ?
C9 C10 C11 C20 -128.9(8) . . . . ?
C1 C10 C11 C12 -128.3(7) . . . . ?
C9 C10 C11 C12 51.5(10) . . . . ?
C20 C11 C12 C13 -170.3(8) . . . . ?
C10 C11 C12 C13 9.3(11) . . . . ?
C20 C11 C12 C17 6.2(10) . . . . ?
C10 C11 C12 C17 -174.2(7) . . . . ?
C17 C12 C13 C14 6.9(12) . . . . ?
C11 C12 C13 C14 -176.6(8) . . . . ?
C12 C13 C14 C15 -3.3(14) . . . . ?
C13 C14 C15 C16 -2.6(19) . . . . ?
C14 C15 C16 C17 4(2) . . . . ?
C15 C16 C17 C12 -0.5(18) . . . . ?
C15 C16 C17 C18 179.3(12) . . . . ?
C13 C12 C17 C16 -5.1(13) . . . . ?
C11 C12 C17 C16 178.1(9) . . . . ?
C13 C12 C17 C18 175.1(8) . . . . ?
C11 C12 C17 C18 -1.7(12) . . . . ?
C16 C17 C18 C19 177.5(10) . . . . ?
C12 C17 C18 C19 -2.7(14) . . . . ?
C17 C18 C19 C20 2.4(14) . . . . ?
P1 O2 C20 C11 -70.4(8) . . . . ?
P1 O2 C20 C19 113.2(7) . . . . ?
C12 C11 C20 O2 177.0(6) . . . . ?
C10 C11 C20 O2 -2.6(10) . . . . ?
C12 C11 C20 C19 -6.8(11) . . . . ?
C10 C11 C20 C19 173.5(7) . . . . ?
C18 C19 C20 O2 178.7(8) . . . . ?
C18 C19 C20 C11 2.4(13) . . . . ?
P2 O3 C23 C32 -71.9(8) . . . . ?
P2 O3 C23 C24 107.6(7) . . . . ?
C32 C23 C24 C25 2.6(12) . . . . ?
O3 C23 C24 C25 -176.9(7) . . . . ?
C23 C24 C25 C26 3.1(13) . . . . ?
C24 C25 C26 C27 176.2(8) . . . . ?
C24 C25 C26 C31 -3.5(12) . . . . ?
C25 C26 C27 C28 -179.5(8) . . . . ?
C31 C26 C27 C28 0.2(12) . . . . ?
C26 C27 C28 C29 1.8(13) . . . . ?
C27 C28 C29 C30 -1.6(13) . . . . ?
C28 C29 C30 C31 -0.5(12) . . . . ?
C29 C30 C31 C26 2.5(11) . . . . ?
C29 C30 C31 C32 -178.4(7) . . . . ?
C27 C26 C31 C30 -2.3(10) . . . . ?
C25 C26 C31 C30 177.4(7) . . . . ?
C27 C26 C31 C32 178.6(7) . . . . ?
C25 C26 C31 C32 -1.7(10) . . . . ?
O3 C23 C32 C31 171.9(6) . . . . ?
C24 C23 C32 C31 -7.6(11) . . . . ?
O3 C23 C32 C33 -3.6(11) . . . . ?
C24 C23 C32 C33 176.9(7) . . . . ?
C30 C31 C32 C23 -172.1(7) . . . . ?
C26 C31 C32 C23 7.0(10) . . . . ?
C30 C31 C32 C33 3.3(11) . . . . ?
C26 C31 C32 C33 -177.7(6) . . . . ?
C23 C32 C33 C42 50.3(11) . . . . ?
C31 C32 C33 C42 -124.9(8) . . . . ?
C23 C32 C33 C34 -126.5(8) . . . . ?
C31 C32 C33 C34 58.2(11) . . . . ?
C42 C33 C34 C39 6.1(12) . . . . ?
C32 C33 C34 C39 -177.0(8) . . . . ?
C42 C33 C34 C35 -172.7(9) . . . . ?
C32 C33 C34 C35 4.3(13) . . . . ?
C39 C34 C35 C36 5.4(15) . . . . ?
C33 C34 C35 C36 -175.9(10) . . . . ?
C34 C35 C36 C37 0.5(16) . . . . ?
C35 C36 C37 C38 -4.8(16) . . . . ?
C36 C37 C38 C39 3.2(14) . . . . ?
C35 C34 C39 C40 174.3(9) . . . . ?
C33 C34 C39 C40 -4.5(13) . . . . ?
C35 C34 C39 C38 -6.9(13) . . . . ?
C33 C34 C39 C38 174.3(8) . . . . ?
C37 C38 C39 C34 2.7(13) . . . . ?
C37 C38 C39 C40 -178.5(9) . . . . ?
C34 C39 C40 C41 -0.6(14) . . . . ?
C38 C39 C40 C41 -179.4(9) . . . . ?
C39 C40 C41 C42 4.0(14) . . . . ?
C40 C41 C42 C33 -2.3(14) . . . . ?
C40 C41 C42 O4 175.5(8) . . . . ?
C34 C33 C42 C41 -2.8(12) . . . . ?
C32 C33 C42 C41 -179.9(8) . . . . ?
C34 C33 C42 O4 179.4(7) . . . . ?
C32 C33 C42 O4 2.4(11) . . . . ?
P2 O4 C42 C41 108.6(7) . . . . ?
P2 O4 C42 C33 -73.5(8) . . . . ?
